data_4345432
loop_
_publ_author_name
'Schmidt, Anna-Corina'
'Hermsen, Marko'
'Rominger, Frank'
'Dehn, Richard'
'Teles, Joaquim Henrique'
'Sch\"afer, Ansgar'
'Trapp, Oliver'
'Schaub, Thomas'

_publ_section_title
;
 Synthesis of Mono- and Dinuclear Vanadium Complexes and Their Reactivity
 toward Dehydroperoxidation of Alkyl Hydroperoxides.
;
_journal_issue 3
_journal_name_full 'Inorganic chemistry'
_journal_page_first 1319
_journal_page_last 1332
_journal_paper_doi 10.1021/acs.inorgchem.6b02322
_journal_volume 56
_journal_year 2017
_chemical_formula_sum 'C52 H70 N2 O7 V2'
_chemical_formula_weight 936.98
_chemical_name_common 11c
_space_group_crystal_system orthorhombic
_space_group_IT_number 60
_space_group_name_Hall '-P 2n 2ab'
_space_group_name_H-M_alt 'P b c n'
_symmetry_space_group_name_Hall '-P 2n 2ab'
_symmetry_space_group_name_H-M 'P b c n'
_atom_sites_solution_hydrogens geom
_audit_creation_method SHELXL-2014/7
_cell_angle_alpha 90
_cell_angle_beta 90
_cell_angle_gamma 90
_cell_formula_units_Z 4
_cell_length_a 15.6497(11)
_cell_length_b 11.9057(9)
_cell_length_c 26.558(2)
_cell_measurement_reflns_used 11678
_cell_measurement_temperature 100(2)
_cell_measurement_theta_max 65.33
_cell_measurement_theta_min 3.33
_cell_volume 4948.3(6)
_computing_cell_refinement 'STOE X-AREA'
_computing_data_collection 'STOE X-AREA'
_computing_data_reduction 'STOE X-RED'
_computing_molecular_graphics 'Bruker SHELXTL'
_computing_publication_material 'Bruker SHELXTL'
_computing_structure_refinement 'SHELXL-2014/7 (Sheldrick, 2014)'
_computing_structure_solution 'SHELXT-2014 (Sheldrick 2014)'
_diffrn_ambient_temperature 100(2)
_diffrn_detector_area_resol_mean 5.81
_diffrn_measured_fraction_theta_full 0.916
_diffrn_measured_fraction_theta_max 0.916
_diffrn_measurement_device_type 'STOE Stadivari'
_diffrn_measurement_method 'rotation method'
_diffrn_radiation_type CuK\a
_diffrn_radiation_wavelength 1.54178
_diffrn_reflns_av_R_equivalents 0.0940
_diffrn_reflns_av_unetI/netI 0.1071
_diffrn_reflns_Laue_measured_fraction_full 0.916
_diffrn_reflns_Laue_measured_fraction_max 0.916
_diffrn_reflns_limit_h_max 16
_diffrn_reflns_limit_h_min -12
_diffrn_reflns_limit_k_max 11
_diffrn_reflns_limit_k_min -12
_diffrn_reflns_limit_l_max 28
_diffrn_reflns_limit_l_min -28
_diffrn_reflns_number 9520
_diffrn_reflns_point_group_measured_fraction_full 0.916
_diffrn_reflns_point_group_measured_fraction_max 0.916
_diffrn_reflns_theta_full 56.910
_diffrn_reflns_theta_max 56.910
_diffrn_reflns_theta_min 3.328
_diffrn_source 'Genix3D Cu HF'
_exptl_absorpt_coefficient_mu 3.572
_exptl_absorpt_correction_T_max 1.466
_exptl_absorpt_correction_T_min 0.599
_exptl_absorpt_correction_type multi-scan
_exptl_crystal_colour 'dark brown'
_exptl_crystal_density_diffrn 1.258
_exptl_crystal_description plate
_exptl_crystal_F_000 1992
_exptl_crystal_size_max 0.110
_exptl_crystal_size_mid 0.050
_exptl_crystal_size_min 0.010
_refine_diff_density_max 1.830
_refine_diff_density_min -1.236
_refine_diff_density_rms 0.125
_refine_ls_extinction_method none
_refine_ls_goodness_of_fit_ref 1.134
_refine_ls_hydrogen_treatment constr
_refine_ls_matrix_type full
_refine_ls_number_parameters 323
_refine_ls_number_reflns 3050
_refine_ls_number_restraints 527
_refine_ls_restrained_S_all 1.062
_refine_ls_R_factor_all 0.1690
_refine_ls_R_factor_gt 0.1126
_refine_ls_shift/su_max 0.000
_refine_ls_shift/su_mean 0.000
_refine_ls_structure_factor_coef Fsqd
_refine_ls_weighting_details 'w=1/[\s^2^(Fo^2^)+(0.0631P)^2^+98.3565P] where P=(Fo^2^+2Fc^2^)/3'
_refine_ls_weighting_scheme calc
_refine_ls_wR_factor_gt 0.2641
_refine_ls_wR_factor_ref 0.2898
_reflns_Friedel_coverage 0.000
_reflns_number_gt 1946
_reflns_number_total 3050
_reflns_threshold_expression 'I > 2\s(I)'
_cod_data_source_file ic6b02322_si_002.cif
_cod_data_source_block cos11
_cod_original_cell_volume 4948.4(7)
_cod_database_code 4345432
_shelx_shelxl_version_number 2014/7
_shelx_space_group_comment
; 
The symmetry employed for this shelxl refinement is uniquely defined 
by the following loop, which should always be used as a source of 
symmetry information in preference to the above space-group names. 
They are only intended as comments. 
;
_shelx_estimated_absorpt_t_min 0.695
_shelx_estimated_absorpt_t_max 0.965
_exptl_absorpt_special_details 'STOE X-AREA Laue Analyzer'

loop_
_space_group_symop_operation_xyz
'x, y, z'
'-x+1/2, -y+1/2, z+1/2'
'-x, y, -z+1/2'
'x+1/2, -y+1/2, -z'
'-x, -y, -z'
'x-1/2, y-1/2, -z-1/2'
'x, -y, z-1/2'
'-x-1/2, y-1/2, z'

loop_
_atom_site_label
_atom_site_type_symbol
_atom_site_fract_x
_atom_site_fract_y
_atom_site_fract_z
_atom_site_U_iso_or_equiv
_atom_site_adp_type
_atom_site_occupancy
_atom_site_site_symmetry_order
_atom_site_calc_flag
_atom_site_refinement_flags_posn
_atom_site_refinement_flags_adp
_atom_site_refinement_flags_occupancy
_atom_site_disorder_assembly
_atom_site_disorder_group
V1 V 0.60528(13) 0.64391(16) 0.26629(7) 0.0195(6) Uani 1 1 d . U . . .
O1 O 0.6481(5) 0.6854(7) 0.2032(3) 0.029(2) Uani 1 1 d . U . . .
N1 N 0.7159(6) 0.5381(7) 0.2582(3) 0.020(2) Uani 1 1 d . U . . .
O2 O 0.5694(5) 0.5250(6) 0.3057(3) 0.0224(18) Uani 1 1 d . U . . .
C2 C 0.7402(8) 0.4687(9) 0.2915(4) 0.019(2) Uani 1 1 d . U . . .
H2 H 0.7946 0.4350 0.2866 0.022 Uiso 1 1 calc R U . . .
O3 O 0.6444(5) 0.7311(6) 0.3049(3) 0.0264(19) Uani 1 1 d . U . . .
O4 O 0.5000 0.6908(9) 0.2500 0.021(2) Uani 1 2 d S TU P . .
C11 C 0.7251(7) 0.6465(10) 0.1865(4) 0.021(2) Uani 1 1 d . U . . .
C12 C 0.7618(7) 0.5656(10) 0.2145(4) 0.022(2) Uani 1 1 d . U . . .
C13 C 0.8390(7) 0.5129(10) 0.1981(4) 0.024(3) Uani 1 1 d . U . . .
H13 H 0.8634 0.4533 0.2170 0.028 Uiso 1 1 calc R U . . .
C14 C 0.8787(8) 0.5505(10) 0.1533(4) 0.025(2) Uani 1 1 d . U . . .
C15 C 0.8380(7) 0.6355(10) 0.1262(5) 0.027(3) Uani 1 1 d . U . . .
H15 H 0.8630 0.6603 0.0955 0.032 Uiso 1 1 calc R U . . .
C16 C 0.7622(8) 0.6854(10) 0.1422(4) 0.025(3) Uani 1 1 d . U . . .
H16 H 0.7366 0.7444 0.1234 0.030 Uiso 1 1 calc R U . . .
C18 C 0.9606(7) 0.4988(9) 0.1340(4) 0.029(2) Uani 1 1 d D U . . .
C181 C 0.9918(11) 0.4030(12) 0.1673(6) 0.026(4) Uani 0.660(13) 1 d D U P A 1
H18A H 1.0448 0.3721 0.1534 0.038 Uiso 0.660(13) 1 calc R U P A 1
H18B H 1.0024 0.4312 0.2014 0.038 Uiso 0.660(13) 1 calc R U P A 1
H18C H 0.9482 0.3439 0.1685 0.038 Uiso 0.660(13) 1 calc R U P A 1
C182 C 0.9422(12) 0.4506(16) 0.0811(5) 0.035(5) Uani 0.660(13) 1 d D U P A 1
H18D H 0.9943 0.4163 0.0676 0.052 Uiso 0.660(13) 1 calc R U P A 1
H18E H 0.8972 0.3936 0.0835 0.052 Uiso 0.660(13) 1 calc R U P A 1
H18F H 0.9234 0.5112 0.0588 0.052 Uiso 0.660(13) 1 calc R U P A 1
C183 C 1.0307(11) 0.5861(14) 0.1295(7) 0.036(4) Uani 0.660(13) 1 d D U P A 1
H18G H 1.0817 0.5493 0.1149 0.043 Uiso 0.660(13) 1 calc R U P A 1
H18H H 1.0116 0.6440 0.1051 0.043 Uiso 0.660(13) 1 calc R U P A 1
C184 C 1.057(2) 0.645(3) 0.1773(11) 0.040(8) Uani 0.660(13) 1 d D U P A 1
H18I H 1.1025 0.6988 0.1698 0.060 Uiso 0.660(13) 1 calc R U P A 1
H18J H 1.0079 0.6841 0.1916 0.060 Uiso 0.660(13) 1 calc R U P A 1
H18K H 1.0783 0.5890 0.2015 0.060 Uiso 0.660(13) 1 calc R U P A 1
C185 C 0.995(2) 0.550(3) 0.0851(8) 0.032(7) Uani 0.340(13) 1 d D U P A 2
H18L H 1.0481 0.5114 0.0755 0.049 Uiso 0.340(13) 1 calc R U P A 2
H18M H 0.9528 0.5411 0.0583 0.049 Uiso 0.340(13) 1 calc R U P A 2
H18N H 1.0070 0.6300 0.0903 0.049 Uiso 0.340(13) 1 calc R U P A 2
C186 C 0.953(2) 0.3729(14) 0.1261(12) 0.034(7) Uani 0.340(13) 1 d D U P A 2
H18O H 1.0074 0.3433 0.1136 0.051 Uiso 0.340(13) 1 calc R U P A 2
H18P H 0.9387 0.3366 0.1582 0.051 Uiso 0.340(13) 1 calc R U P A 2
H18Q H 0.9079 0.3574 0.1015 0.051 Uiso 0.340(13) 1 calc R U P A 2
C187 C 1.0328(18) 0.519(2) 0.1729(10) 0.029(6) Uani 0.340(13) 1 d D U P A 2
H18R H 1.0198 0.4731 0.2032 0.035 Uiso 0.340(13) 1 calc R U P A 2
H18S H 1.0867 0.4894 0.1585 0.035 Uiso 0.340(13) 1 calc R U P A 2
C188 C 1.049(4) 0.638(4) 0.190(2) 0.027(11) Uani 0.340(13) 1 d D U P A 2
H18T H 1.0956 0.6385 0.2143 0.041 Uiso 0.340(13) 1 calc R U P A 2
H18U H 1.0640 0.6839 0.1608 0.041 Uiso 0.340(13) 1 calc R U P A 2
H18V H 0.9969 0.6676 0.2056 0.041 Uiso 0.340(13) 1 calc R U P A 2
C21 C 0.6072(7) 0.4662(8) 0.3426(4) 0.016(2) Uani 1 1 d . U . . .
C22 C 0.6938(7) 0.4359(9) 0.3358(4) 0.020(2) Uani 1 1 d . U . . .
C23 C 0.7338(8) 0.3711(9) 0.3730(4) 0.023(3) Uani 1 1 d . U . . .
H23 H 0.7921 0.3511 0.3686 0.028 Uiso 1 1 calc R U . . .
C24 C 0.6914(8) 0.3346(9) 0.4162(4) 0.024(2) Uani 1 1 d . U . . .
C25 C 0.6064(8) 0.3687(9) 0.4215(4) 0.022(2) Uani 1 1 d . U . . .
H25 H 0.5773 0.3480 0.4515 0.027 Uiso 1 1 calc R U . . .
C26 C 0.5612(8) 0.4312(9) 0.3857(4) 0.022(2) Uani 1 1 d . U . . .
C28 C 0.7377(7) 0.2659(9) 0.4560(4) 0.029(3) Uani 1 1 d D U . . .
C281 C 0.7769(10) 0.1628(10) 0.4313(5) 0.050(4) Uani 1 1 d D U . . .
H28A H 0.7315 0.1170 0.4162 0.074 Uiso 1 1 calc R U . . .
H28B H 0.8170 0.1865 0.4050 0.074 Uiso 1 1 calc R U . . .
H28C H 0.8073 0.1184 0.4567 0.074 Uiso 1 1 calc R U . . .
C282 C 0.8082(10) 0.3361(13) 0.4793(6) 0.068(4) Uani 1 1 d D U . . .
H28D H 0.8380 0.2919 0.5049 0.102 Uiso 1 1 calc R U . . .
H28E H 0.8488 0.3586 0.4530 0.102 Uiso 1 1 calc R U . . .
H28F H 0.7834 0.4032 0.4948 0.102 Uiso 1 1 calc R U . . .
C283 C 0.6791(9) 0.2254(13) 0.4982(5) 0.057(4) Uani 1 1 d D U . . .
H28G H 0.6330 0.1797 0.4839 0.085 Uiso 1 1 calc R U . . .
H28H H 0.7121 0.1801 0.5221 0.085 Uiso 1 1 calc R U . . .
H28I H 0.6546 0.2904 0.5157 0.085 Uiso 1 1 calc R U . . .
C29 C 0.4670(7) 0.4664(8) 0.3934(4) 0.026(2) Uani 1 1 d D U . . .
C291 C 0.4299(8) 0.4169(10) 0.4417(4) 0.028(3) Uani 1 1 d D U . . .
H29A H 0.4313 0.3347 0.4398 0.042 Uiso 1 1 calc R U . . .
H29B H 0.4640 0.4420 0.4706 0.042 Uiso 1 1 calc R U . . .
H29C H 0.3708 0.4421 0.4458 0.042 Uiso 1 1 calc R U . . .
C292 C 0.4634(7) 0.5943(8) 0.3983(5) 0.027(3) Uani 1 1 d D U . . .
H29D H 0.4868 0.6288 0.3677 0.041 Uiso 1 1 calc R U . . .
H29E H 0.4039 0.6182 0.4027 0.041 Uiso 1 1 calc R U . . .
H29F H 0.4971 0.6180 0.4275 0.041 Uiso 1 1 calc R U . . .
C293 C 0.4140(8) 0.4262(10) 0.3485(4) 0.029(3) Uani 1 1 d D U . . .
H29G H 0.4375 0.4578 0.3174 0.044 Uiso 1 1 calc R U . . .
H29H H 0.4158 0.3440 0.3468 0.044 Uiso 1 1 calc R U . . .
H29I H 0.3547 0.4509 0.3526 0.044 Uiso 1 1 calc R U . . .

loop_
_atom_site_aniso_label
_atom_site_aniso_U_11
_atom_site_aniso_U_22
_atom_site_aniso_U_33
_atom_site_aniso_U_23
_atom_site_aniso_U_13
_atom_site_aniso_U_12
V1 0.0157(11) 0.0127(10) 0.0299(11) 0.0036(9) -0.0042(10) -0.0011(10)
O1 0.017(4) 0.032(4) 0.037(4) 0.015(3) 0.000(3) 0.004(3)
N1 0.016(4) 0.020(4) 0.025(4) 0.003(3) -0.005(3) -0.002(3)
O2 0.016(4) 0.019(4) 0.032(4) 0.005(3) -0.005(3) -0.001(3)
C2 0.019(5) 0.015(5) 0.022(4) -0.002(4) -0.001(4) 0.003(4)
O3 0.020(4) 0.020(4) 0.040(4) 0.000(3) -0.011(4) -0.004(3)
O4 0.010(4) 0.024(6) 0.030(6) 0.000 -0.005(4) 0.000
C11 0.017(4) 0.018(5) 0.028(4) 0.003(4) -0.004(4) 0.000(4)
C12 0.017(5) 0.024(5) 0.026(4) 0.006(4) -0.002(4) -0.002(4)
C13 0.020(5) 0.024(6) 0.027(5) 0.006(4) -0.003(4) 0.001(4)
C14 0.022(5) 0.023(5) 0.029(5) 0.007(4) 0.000(4) -0.002(4)
C15 0.022(5) 0.028(5) 0.031(5) 0.010(5) -0.002(4) -0.001(4)
C16 0.018(5) 0.025(6) 0.031(5) 0.011(4) -0.003(4) -0.003(4)
C18 0.025(5) 0.024(5) 0.039(5) 0.004(4) 0.001(4) 0.003(4)
C181 0.014(9) 0.025(7) 0.037(8) -0.001(6) 0.006(7) 0.001(6)
C182 0.021(10) 0.041(10) 0.041(6) -0.003(6) 0.004(6) 0.001(8)
C183 0.030(7) 0.034(7) 0.043(9) 0.004(6) 0.004(6) -0.002(6)
C184 0.021(13) 0.054(13) 0.044(12) -0.002(10) 0.016(10) -0.023(11)
C185 0.026(13) 0.033(13) 0.039(8) 0.005(8) 0.003(8) -0.001(10)
C186 0.032(14) 0.027(7) 0.044(14) 0.002(6) 0.007(11) 0.001(6)
C187 0.024(9) 0.026(10) 0.039(10) 0.002(8) 0.001(8) 0.004(7)
C188 0.023(17) 0.030(11) 0.029(17) 0.000(10) 0.017(13) -0.005(10)
C21 0.020(4) 0.004(5) 0.022(4) -0.004(3) -0.003(3) 0.000(4)
C22 0.022(4) 0.014(5) 0.023(4) 0.001(4) 0.000(3) 0.006(4)
C23 0.026(6) 0.022(6) 0.023(4) 0.001(4) 0.000(4) 0.010(5)
C24 0.030(5) 0.017(5) 0.024(4) -0.003(4) -0.001(4) 0.004(4)
C25 0.029(5) 0.016(5) 0.022(5) -0.001(4) 0.002(4) 0.001(4)
C26 0.024(4) 0.016(5) 0.026(4) -0.001(4) 0.001(3) 0.001(4)
C28 0.032(6) 0.031(5) 0.023(5) 0.004(4) -0.002(4) 0.014(4)
C281 0.066(9) 0.040(6) 0.043(7) 0.008(5) -0.001(7) 0.024(6)
C282 0.076(8) 0.062(8) 0.066(9) 0.019(7) -0.032(7) -0.009(7)
C283 0.058(8) 0.068(9) 0.044(7) 0.022(6) 0.010(6) 0.018(7)
C29 0.021(5) 0.023(5) 0.034(5) 0.003(4) 0.001(4) -0.002(4)
C291 0.025(7) 0.023(6) 0.037(5) -0.001(5) 0.006(5) -0.004(5)
C292 0.009(6) 0.024(5) 0.050(7) 0.002(4) 0.001(6) 0.001(4)
C293 0.029(7) 0.025(6) 0.035(5) 0.004(5) 0.000(5) -0.003(5)

loop_
_atom_type_symbol
_atom_type_description
_atom_type_scat_dispersion_real
_atom_type_scat_dispersion_imag
_atom_type_scat_source
C C 0.0181 0.0091 'International Tables Vol C Tables 4.2.6.8 and 6.1.1.4'
H H 0.0000 0.0000 'International Tables Vol C Tables 4.2.6.8 and 6.1.1.4'
N N 0.0311 0.0180 'International Tables Vol C Tables 4.2.6.8 and 6.1.1.4'
O O 0.0492 0.0322 'International Tables Vol C Tables 4.2.6.8 and 6.1.1.4'
V V 0.0687 2.1097 'International Tables Vol C Tables 4.2.6.8 and 6.1.1.4'

loop_
_geom_angle_atom_site_label_1
_geom_angle_atom_site_label_2
_geom_angle_atom_site_label_3
_geom_angle
_geom_angle_site_symmetry_3
O3 V1 O4 107.9(4) .
O3 V1 O2 104.7(4) .
O4 V1 O2 95.5(3) .
O3 V1 O1 105.6(4) .
O4 V1 O1 91.8(3) .
O2 V1 O1 144.9(4) .
O3 V1 N1 97.9(4) .
O4 V1 N1 153.9(4) .
O2 V1 N1 81.5(3) .
O1 V1 N1 77.1(3) .
C11 O1 V1 121.2(7) .
C2 N1 C12 125.0(10) .
C2 N1 V1 123.6(8) .
C12 N1 V1 111.0(7) .
C21 O2 V1 132.8(7) .
N1 C2 C22 126.6(11) .
N1 C2 H2 116.7 .
C22 C2 H2 116.7 .
V1 O4 V1 143.7(6) 3_655
C12 C11 O1 116.1(10) .
C12 C11 C16 121.9(11) .
O1 C11 C16 122.0(10) .
C11 C12 N1 113.9(10) .
C11 C12 C13 120.4(11) .
N1 C12 C13 125.7(10) .
C14 C13 C12 119.3(11) .
C14 C13 H13 120.4 .
C12 C13 H13 120.4 .
C15 C14 C13 117.6(11) .
C15 C14 C18 120.5(10) .
C13 C14 C18 121.9(10) .
C16 C15 C14 122.7(11) .
C16 C15 H15 118.7 .
C14 C15 H15 118.7 .
C11 C16 C15 118.1(11) .
C11 C16 H16 120.9 .
C15 C16 H16 120.9 .
C14 C18 C183 111.1(11) .
C14 C18 C186 112.5(16) .
C14 C18 C181 112.3(10) .
C183 C18 C181 109.1(11) .
C14 C18 C185 115.2(16) .
C186 C18 C185 107.7(15) .
C14 C18 C182 107.6(11) .
C183 C18 C182 108.5(11) .
C181 C18 C182 108.0(11) .
C14 C18 C187 109.2(15) .
C186 C18 C187 107.5(15) .
C185 C18 C187 104.3(15) .
C18 C181 H18A 109.5 .
C18 C181 H18B 109.5 .
H18A C181 H18B 109.5 .
C18 C181 H18C 109.5 .
H18A C181 H18C 109.5 .
H18B C181 H18C 109.5 .
C18 C182 H18D 109.5 .
C18 C182 H18E 109.5 .
H18D C182 H18E 109.5 .
C18 C182 H18F 109.5 .
H18D C182 H18F 109.5 .
H18E C182 H18F 109.5 .
C184 C183 C18 116.7(16) .
C184 C183 H18G 108.1 .
C18 C183 H18G 108.1 .
C184 C183 H18H 108.1 .
C18 C183 H18H 108.1 .
H18G C183 H18H 107.3 .
C183 C184 H18I 109.5 .
C183 C184 H18J 109.5 .
H18I C184 H18J 109.5 .
C183 C184 H18K 109.5 .
H18I C184 H18K 109.5 .
H18J C184 H18K 109.5 .
C18 C185 H18L 109.5 .
C18 C185 H18M 109.5 .
H18L C185 H18M 109.5 .
C18 C185 H18N 109.5 .
H18L C185 H18N 109.5 .
H18M C185 H18N 109.5 .
C18 C186 H18O 109.5 .
C18 C186 H18P 109.5 .
H18O C186 H18P 109.5 .
C18 C186 H18Q 109.5 .
H18O C186 H18Q 109.5 .
H18P C186 H18Q 109.5 .
C188 C187 C18 118(3) .
C188 C187 H18R 107.9 .
C18 C187 H18R 107.9 .
C188 C187 H18S 107.9 .
C18 C187 H18S 107.9 .
H18R C187 H18S 107.2 .
C187 C188 H18T 109.5 .
C187 C188 H18U 109.5 .
H18T C188 H18U 109.5 .
C187 C188 H18V 109.5 .
H18T C188 H18V 109.5 .
H18U C188 H18V 109.5 .
O2 C21 C22 117.7(10) .
O2 C21 C26 121.3(10) .
C22 C21 C26 121.0(10) .
C23 C22 C21 118.7(10) .
C23 C22 C2 120.1(11) .
C21 C22 C2 121.2(10) .
C24 C23 C22 122.6(11) .
C24 C23 H23 118.7 .
C22 C23 H23 118.7 .
C23 C24 C25 116.4(11) .
C23 C24 C28 120.9(11) .
C25 C24 C28 122.6(10) .
C24 C25 C26 124.6(11) .
C24 C25 H25 117.7 .
C26 C25 H25 117.7 .
C25 C26 C21 116.6(11) .
C25 C26 C29 122.5(10) .
C21 C26 C29 120.8(10) .
C282 C28 C24 109.4(10) .
C282 C28 C281 109.1(10) .
C24 C28 C281 109.0(9) .
C282 C28 C283 108.2(10) .
C24 C28 C283 113.3(10) .
C281 C28 C283 107.7(10) .
C28 C281 H28A 109.5 .
C28 C281 H28B 109.5 .
H28A C281 H28B 109.5 .
C28 C281 H28C 109.5 .
H28A C281 H28C 109.5 .
H28B C281 H28C 109.5 .
C28 C282 H28D 109.5 .
C28 C282 H28E 109.5 .
H28D C282 H28E 109.5 .
C28 C282 H28F 109.5 .
H28D C282 H28F 109.5 .
H28E C282 H28F 109.5 .
C28 C283 H28G 109.5 .
C28 C283 H28H 109.5 .
H28G C283 H28H 109.5 .
C28 C283 H28I 109.5 .
H28G C283 H28I 109.5 .
H28H C283 H28I 109.5 .
C291 C29 C292 107.5(9) .
C291 C29 C293 109.2(9) .
C292 C29 C293 111.0(9) .
C291 C29 C26 111.6(9) .
C292 C29 C26 108.4(9) .
C293 C29 C26 109.2(9) .
C29 C291 H29A 109.5 .
C29 C291 H29B 109.5 .
H29A C291 H29B 109.5 .
C29 C291 H29C 109.5 .
H29A C291 H29C 109.5 .
H29B C291 H29C 109.5 .
C29 C292 H29D 109.5 .
C29 C292 H29E 109.5 .
H29D C292 H29E 109.5 .
C29 C292 H29F 109.5 .
H29D C292 H29F 109.5 .
H29E C292 H29F 109.5 .
C29 C293 H29G 109.5 .
C29 C293 H29H 109.5 .
H29G C293 H29H 109.5 .
C29 C293 H29I 109.5 .
H29G C293 H29I 109.5 .
H29H C293 H29I 109.5 .

loop_
_geom_bond_atom_site_label_1
_geom_bond_atom_site_label_2
_geom_bond_distance
_geom_bond_site_symmetry_2
V1 O3 1.582(8) .
V1 O4 1.793(4) .
V1 O2 1.848(7) .
V1 O1 1.872(8) .
V1 N1 2.152(9) .
O1 C11 1.364(13) .
N1 C2 1.269(13) .
N1 C12 1.403(14) .
O2 C21 1.341(13) .
C2 C22 1.437(16) .
C2 H2 0.9500 .
O4 V1 1.793(4) 3_655
C11 C12 1.346(15) .
C11 C16 1.391(15) .
C12 C13 1.430(16) .
C13 C14 1.415(16) .
C13 H13 0.9500 .
C14 C15 1.395(16) .
C14 C18 1.511(16) .
C15 C16 1.394(17) .
C15 H15 0.9500 .
C16 H16 0.9500 .
C18 C183 1.516(13) .
C18 C186 1.518(14) .
C18 C181 1.524(12) .
C18 C185 1.533(14) .
C18 C182 1.544(13) .
C18 C187 1.551(14) .
C181 H18A 0.9800 .
C181 H18B 0.9800 .
C181 H18C 0.9800 .
C182 H18D 0.9800 .
C182 H18E 0.9800 .
C182 H18F 0.9800 .
C183 C184 1.51(2) .
C183 H18G 0.9900 .
C183 H18H 0.9900 .
C184 H18I 0.9800 .
C184 H18J 0.9800 .
C184 H18K 0.9800 .
C185 H18L 0.9800 .
C185 H18M 0.9800 .
C185 H18N 0.9800 .
C186 H18O 0.9800 .
C186 H18P 0.9800 .
C186 H18Q 0.9800 .
C187 C188 1.50(3) .
C187 H18R 0.9900 .
C187 H18S 0.9900 .
C188 H18T 0.9800 .
C188 H18U 0.9800 .
C188 H18V 0.9800 .
C21 C22 1.414(16) .
C21 C26 1.417(16) .
C22 C23 1.400(15) .
C23 C24 1.395(15) .
C23 H23 0.9500 .
C24 C25 1.398(17) .
C24 C28 1.521(16) .
C25 C26 1.399(16) .
C25 H25 0.9500 .
C26 C29 1.546(17) .
C28 C282 1.516(12) .
C28 C281 1.522(12) .
C28 C283 1.525(12) .
C281 H28A 0.9800 .
C281 H28B 0.9800 .
C281 H28C 0.9800 .
C282 H28D 0.9800 .
C282 H28E 0.9800 .
C282 H28F 0.9800 .
C283 H28G 0.9800 .
C283 H28H 0.9800 .
C283 H28I 0.9800 .
C29 C291 1.526(11) .
C29 C292 1.529(11) .
C29 C293 1.529(11) .
C291 H29A 0.9800 .
C291 H29B 0.9800 .
C291 H29C 0.9800 .
C292 H29D 0.9800 .
C292 H29E 0.9800 .
C292 H29F 0.9800 .
C293 H29G 0.9800 .
C293 H29H 0.9800 .
C293 H29I 0.9800 .

loop_
_geom_torsion_atom_site_label_1
_geom_torsion_atom_site_label_2
_geom_torsion_atom_site_label_3
_geom_torsion_atom_site_label_4
_geom_torsion
_geom_torsion_site_symmetry_4
O3 V1 O1 C11 86.7(9) .
O4 V1 O1 C11 -164.1(8) .
O2 V1 O1 C11 -61.9(11) .
N1 V1 O1 C11 -8.0(8) .
O3 V1 O2 C21 -48.3(10) .
O4 V1 O2 C21 -158.5(9) .
O1 V1 O2 C21 100.5(10) .
N1 V1 O2 C21 47.7(9) .
C12 N1 C2 C22 -177.8(11) .
V1 N1 C2 C22 9.8(15) .
O3 V1 O4 V1 -146.3(3) 3_655
O2 V1 O4 V1 -38.9(2) 3_655
O1 V1 O4 V1 106.7(3) 3_655
N1 V1 O4 V1 43.1(7) 3_655
V1 O1 C11 C12 9.0(13) .
V1 O1 C11 C16 -173.1(8) .
O1 C11 C12 N1 -2.9(15) .
C16 C11 C12 N1 179.1(10) .
O1 C11 C12 C13 174.9(10) .
C16 C11 C12 C13 -3.0(17) .
C2 N1 C12 C11 -176.3(11) .
V1 N1 C12 C11 -3.1(12) .
C2 N1 C12 C13 6.0(18) .
V1 N1 C12 C13 179.2(9) .
C11 C12 C13 C14 3.1(17) .
N1 C12 C13 C14 -179.3(11) .
C12 C13 C14 C15 -2.4(17) .
C12 C13 C14 C18 179.7(10) .
C13 C14 C15 C16 1.7(18) .
C18 C14 C15 C16 179.6(11) .
C12 C11 C16 C15 2.2(17) .
O1 C11 C16 C15 -175.6(10) .
C14 C15 C16 C11 -1.6(18) .
C15 C14 C18 C183 60.9(15) .
C13 C14 C18 C183 -121.3(13) .
C15 C14 C18 C186 -121.4(17) .
C13 C14 C18 C186 56.4(18) .
C15 C14 C18 C181 -176.5(12) .
C13 C14 C18 C181 1.3(16) .
C15 C14 C18 C185 2.5(19) .
C13 C14 C18 C185 -179.7(16) .
C15 C14 C18 C182 -57.8(14) .
C13 C14 C18 C182 120.1(13) .
C15 C14 C18 C187 119.4(15) .
C13 C14 C18 C187 -62.8(17) .
C14 C18 C183 C184 61(2) .
C181 C18 C183 C184 -63(2) .
C182 C18 C183 C184 179(2) .
C14 C18 C187 C188 -54(4) .
C186 C18 C187 C188 -176(4) .
C185 C18 C187 C188 70(4) .
V1 O2 C21 C22 -42.0(13) .
V1 O2 C21 C26 140.7(9) .
O2 C21 C22 C23 -177.8(9) .
C26 C21 C22 C23 -0.5(15) .
O2 C21 C22 C2 1.1(15) .
C26 C21 C22 C2 178.4(10) .
N1 C2 C22 C23 -170.5(11) .
N1 C2 C22 C21 10.5(17) .
C21 C22 C23 C24 0.5(17) .
C2 C22 C23 C24 -178.5(11) .
C22 C23 C24 C25 -1.6(17) .
C22 C23 C24 C28 -179.1(10) .
C23 C24 C25 C26 3.1(17) .
C28 C24 C25 C26 -179.5(10) .
C24 C25 C26 C21 -3.2(17) .
C24 C25 C26 C29 179.8(10) .
O2 C21 C26 C25 179.0(9) .
C22 C21 C26 C25 1.8(15) .
O2 C21 C26 C29 -3.9(15) .
C22 C21 C26 C29 178.9(10) .
C23 C24 C28 C282 64.1(14) .
C25 C24 C28 C282 -113.2(13) .
C23 C24 C28 C281 -55.1(14) .
C25 C24 C28 C281 127.6(12) .
C23 C24 C28 C283 -175.1(11) .
C25 C24 C28 C283 7.6(15) .
C25 C26 C29 C291 -4.5(14) .
C21 C26 C29 C291 178.6(10) .
C25 C26 C29 C292 113.7(12) .
C21 C26 C29 C292 -63.2(13) .
C25 C26 C29 C293 -125.3(11) .
C21 C26 C29 C293 57.8(13) .
